data_1535694
loop_
_publ_author_name
'Troyanov, S.I.'

_publ_section_title
;
 Crystal structure of a low temperature modification of Ti I4
;
_journal_name_full 'Zhurnal Neorganicheskoi Khimii'
_journal_page_first 226
_journal_page_last 229
_journal_volume 38
_journal_year 1993
_chemical_formula_sum 'I4 Ti'
_chemical_name_systematic 'Ti I4'
_space_group_IT_number 15
_symmetry_space_group_name_Hall '-C 2yc'
_symmetry_space_group_name_H-M 'C 1 2/c 1'
_cell_angle_alpha 90
_cell_angle_beta 90.65
_cell_angle_gamma 90
_cell_formula_units_Z 4
_cell_length_a 13.218
_cell_length_b 8.075
_cell_length_c 6.859
_cell_volume 732.051
_citation_journal_id_ASTM ZNOKAQ
_cod_data_source_file Troyanov_ZNOKAQ_1993_1439.cif
_cod_data_source_block I4Ti1
_cod_original_cell_volume 732.0507
_cod_original_formula_sum 'I4 Ti1'
_cod_database_code 1535694

loop_
_symmetry_equiv_pos_as_xyz
x,y,z
-x,y,-z+1/2
-x,-y,-z
x,-y,z-1/2
x+1/2,y+1/2,z
-x+1/2,y+1/2,-z+1/2
-x+1/2,-y+1/2,-z
x+1/2,-y+1/2,z-1/2

loop_
_atom_site_label
_atom_site_type_symbol
_atom_site_fract_x
_atom_site_fract_y
_atom_site_fract_z
_atom_site_occupancy
_atom_site_U_iso_or_equiv
I2 I-1 0.12599 0.1317 0.3977 1 0.0
I1 I-1 -0.11659 0.61232 0.07558 1 0.0
Ti1 Ti+4 0 0.3392 0.25 1 0.0
